data_4300613
_journal_name_full 'Inorganic Chemistry'
_journal_paper_doi 10.1021/ic051659e
_journal_year 2006
_chemical_formula_sum 'C16 H16 Ag2 F6 N4 O4'
_chemical_formula_weight 658.07
_space_group_IT_number 2
_symmetry_cell_setting triclinic
_symmetry_space_group_name_Hall '-P 1'
_symmetry_space_group_name_H-M 'P -1'
_cell_angle_alpha 95.210(2)
_cell_angle_beta 91.393(2)
_cell_angle_gamma 114.234(2)
_cell_formula_units_Z 2
_cell_length_a 9.3793(7)
_cell_length_b 10.5770(7)
_cell_length_c 11.6814(8)
_cell_measurement_temperature 273(2)
_cell_volume 1049.94(13)
_diffrn_ambient_temperature 273(2)
_exptl_crystal_density_diffrn 2.082
_cod_depositor_comments
;
The following automatic conversions were performed:
'_symmetry_cell_setting' value 'Triclinic' changed to 'triclinic'
according to '/home/saulius/struct/CIF-dictionaries/cif_core.dic'
dictionary named 'cif_core.dic' version 2.4.1 from 2010-06-29.

Automatic conversion script
Id: cif_fix_enum 1527 2010-12-29 10:47:43Z saulius 
;
_cod_database_code 4300613

loop_
_symmetry_equiv_pos_as_xyz
'x, y, z'
'-x, -y, -z'

loop_
_atom_site_label
_atom_site_type_symbol
_atom_site_fract_x
_atom_site_fract_y
_atom_site_fract_z
_atom_site_U_iso_or_equiv
_atom_site_adp_type
_atom_site_occupancy
_atom_site_symmetry_multiplicity
_atom_site_calc_flag
_atom_site_refinement_flags
_atom_site_disorder_assembly
_atom_site_disorder_group
Ag1 Ag 0.46605(2) 0.66054(2) 0.623693(18) 0.01818(7) Uani 1 1 d . . .
Ag2 Ag -0.11208(2) 0.73188(2) -0.048610(18) 0.01888(7) Uani 1 1 d . . .
F1 F 0.1113(4) 0.9456(3) 0.3763(2) 0.0752(8) Uani 1 1 d . . .
F2 F 0.0181(3) 0.7630(2) 0.2551(3) 0.0779(9) Uani 1 1 d . . .
F3 F 0.2374(3) 0.9239(3) 0.2328(3) 0.0735(8) Uani 1 1 d . . .
F4 F 0.2856(3) 0.1143(2) 0.62370(19) 0.0507(6) Uani 1 1 d . . .
F5 F 0.5365(3) 0.2212(2) 0.6321(2) 0.0515(6) Uani 1 1 d . . .
F6 F 0.4185(2) 0.14843(19) 0.78367(16) 0.0337(4) Uani 1 1 d . . .
O1 O -0.0988(3) 0.8972(3) 0.1302(2) 0.0435(7) Uani 1 1 d . . .
O2 O 0.0843(2) 1.1027(2) 0.21039(18) 0.0225(5) Uani 1 1 d . . .
O3 O 0.3553(2) 0.3897(2) 0.62944(17) 0.0234(5) Uani 1 1 d . . .
O4 O 0.4550(2) 0.4134(2) 0.81145(17) 0.0227(5) Uani 1 1 d . . .
N1 N 0.2318(3) 0.6479(2) 0.6240(2) 0.0181(5) Uani 1 1 d . . .
N2 N -0.2909(3) 0.7042(2) 0.6112(2) 0.0171(5) Uani 1 1 d . . .
H2A H -0.2657 0.7216 0.5387 0.020 Uiso 1 1 calc R . .
H2B H -0.2334 0.7821 0.6583 0.020 Uiso 1 1 calc R . .
N3 N 0.1236(3) 0.7457(3) -0.0526(2) 0.0206(5) Uani 1 1 d . . .
N4 N 0.6390(3) 0.6797(2) -0.0419(2) 0.0155(5) Uani 1 1 d . . .
H4A H 0.5846 0.6059 -0.0938 0.019 Uiso 1 1 calc R . .
H4B H 0.6087 0.6559 0.0285 0.019 Uiso 1 1 calc R . .
C1 C 0.1856(3) 0.7408(3) 0.5855(3) 0.0226(7) Uani 1 1 d . . .
H1 H 0.2595 0.8171 0.5550 0.027 Uiso 1 1 calc R . .
C2 C 0.0338(3) 0.7297(3) 0.5886(3) 0.0198(6) Uani 1 1 d . . .
H2 H 0.0073 0.7975 0.5610 0.024 Uiso 1 1 calc R . .
C3 C -0.0792(3) 0.6160(3) 0.6333(2) 0.0162(6) Uani 1 1 d . . .
C4 C -0.0305(3) 0.5199(3) 0.6730(3) 0.0229(7) Uani 1 1 d . . .
H4 H -0.1022 0.4423 0.7036 0.028 Uiso 1 1 calc R . .
C5 C 0.1232(3) 0.5380(3) 0.6678(3) 0.0241(7) Uani 1 1 d . . .
H5 H 0.1529 0.4720 0.6954 0.029 Uiso 1 1 calc R . .
C6 C -0.2482(3) 0.5918(3) 0.6408(2) 0.0172(6) Uani 1 1 d . . .
H6A H -0.3117 0.5081 0.5903 0.021 Uiso 1 1 calc R . .
H6B H -0.2764 0.5734 0.7188 0.021 Uiso 1 1 calc R . .
C7 C 0.1769(3) 0.6678(3) 0.0041(3) 0.0245(7) Uani 1 1 d . . .
H7 H 0.1078 0.6027 0.0476 0.029 Uiso 1 1 calc R . .
C8 C 0.3278(3) 0.6785(3) 0.0020(3) 0.0228(7) Uani 1 1 d . . .
H8 H 0.3583 0.6205 0.0420 0.027 Uiso 1 1 calc R . .
C9 C 0.4353(3) 0.7772(3) -0.0610(2) 0.0168(6) Uani 1 1 d . . .
C10 C 0.3808(3) 0.8591(3) -0.1184(3) 0.0193(6) Uani 1 1 d . . .
H10 H 0.4481 0.9265 -0.1610 0.023 Uiso 1 1 calc R . .
C11 C 0.2264(3) 0.8412(3) -0.1127(2) 0.0198(6) Uani 1 1 d . . .
H11 H 0.1925 0.8975 -0.1520 0.024 Uiso 1 1 calc R . .
C12 C 0.6041(3) 0.7991(3) -0.0665(3) 0.0177(6) Uani 1 1 d . . .
H12A H 0.6363 0.8225 -0.1429 0.021 Uiso 1 1 calc R . .
H12B H 0.6674 0.8788 -0.0121 0.021 Uiso 1 1 calc R . .
C13 C 0.0175(3) 0.9731(3) 0.1937(3) 0.0221(7) Uani 1 1 d . . .
C14 C 0.0954(4) 0.9004(4) 0.2651(3) 0.0371(9) Uani 1 1 d . . .
C15 C 0.4037(3) 0.3511(3) 0.7136(2) 0.0175(6) Uani 1 1 d . . .
C16 C 0.4098(4) 0.2068(3) 0.6898(3) 0.0250(7) Uani 1 1 d . . .

loop_
_atom_site_aniso_label
_atom_site_aniso_U_11
_atom_site_aniso_U_22
_atom_site_aniso_U_33
_atom_site_aniso_U_23
_atom_site_aniso_U_13
_atom_site_aniso_U_12
Ag1 0.01100(11) 0.02223(13) 0.02303(13) -0.00048(9) -0.00048(9) 0.00931(9)
Ag2 0.01109(11) 0.02455(13) 0.02363(13) 0.00227(10) 0.00019(9) 0.01015(9)
F1 0.127(2) 0.0708(18) 0.0427(15) 0.0205(13) -0.0134(15) 0.0538(18)
F2 0.0762(18) 0.0232(12) 0.132(3) 0.0278(14) 0.0083(17) 0.0139(12)
F3 0.0382(13) 0.0837(19) 0.123(2) 0.0530(18) 0.0116(14) 0.0407(13)
F4 0.0705(15) 0.0236(11) 0.0523(14) -0.0118(10) -0.0275(12) 0.0188(10)
F5 0.0680(15) 0.0462(13) 0.0659(15) 0.0241(11) 0.0421(13) 0.0438(12)
F6 0.0432(11) 0.0283(10) 0.0361(11) 0.0155(9) 0.0028(9) 0.0191(9)
O1 0.0258(12) 0.0466(16) 0.0520(16) -0.0243(13) -0.0136(11) 0.0159(12)
O2 0.0214(10) 0.0223(12) 0.0259(11) 0.0038(9) -0.0005(9) 0.0109(9)
O3 0.0290(11) 0.0222(11) 0.0240(11) 0.0041(9) -0.0024(9) 0.0157(9)
O4 0.0253(11) 0.0196(11) 0.0179(11) 0.0014(9) -0.0004(9) 0.0042(9)
N1 0.0141(11) 0.0207(13) 0.0229(13) 0.0001(11) -0.0001(10) 0.0110(10)
N2 0.0129(11) 0.0203(13) 0.0198(12) 0.0009(10) 0.0006(10) 0.0090(10)
N3 0.0159(12) 0.0248(14) 0.0234(13) 0.0028(11) 0.0015(10) 0.0109(11)
N4 0.0115(11) 0.0179(12) 0.0179(12) 0.0031(10) 0.0027(9) 0.0064(10)
C1 0.0191(15) 0.0213(16) 0.0273(17) 0.0056(13) 0.0058(13) 0.0075(13)
C2 0.0166(14) 0.0243(16) 0.0241(16) 0.0076(13) 0.0040(12) 0.0131(12)
C3 0.0134(13) 0.0202(15) 0.0160(14) -0.0006(12) 0.0003(11) 0.0084(11)
C4 0.0172(14) 0.0209(16) 0.0329(18) 0.0083(13) 0.0066(13) 0.0087(12)
C5 0.0205(15) 0.0222(16) 0.0352(18) 0.0077(14) 0.0040(13) 0.0134(13)
C6 0.0136(13) 0.0220(15) 0.0183(15) 0.0052(12) 0.0023(11) 0.0090(12)
C7 0.0170(15) 0.0284(17) 0.0316(18) 0.0122(14) 0.0071(13) 0.0107(13)
C8 0.0180(15) 0.0274(17) 0.0285(17) 0.0110(14) 0.0031(13) 0.0131(13)
C9 0.0128(13) 0.0190(15) 0.0177(14) -0.0017(12) 0.0002(11) 0.0067(12)
C10 0.0164(14) 0.0194(15) 0.0230(15) 0.0032(12) 0.0016(12) 0.0083(12)
C11 0.0193(14) 0.0224(16) 0.0218(15) 0.0024(13) -0.0010(12) 0.0130(13)
C12 0.0148(14) 0.0183(15) 0.0226(15) 0.0040(12) 0.0006(11) 0.0092(12)
C13 0.0135(14) 0.0273(17) 0.0263(16) -0.0029(14) 0.0036(12) 0.0103(13)
C14 0.035(2) 0.0243(18) 0.051(2) 0.0134(17) 0.0029(17) 0.0102(15)
C15 0.0109(13) 0.0201(15) 0.0226(16) 0.0049(13) 0.0046(11) 0.0070(12)
C16 0.0312(17) 0.0233(16) 0.0252(17) 0.0057(14) 0.0016(14) 0.0155(14)

loop_
_geom_bond_atom_site_label_1
_geom_bond_atom_site_label_2
_geom_bond_distance
_geom_bond_site_symmetry_2
_geom_bond_publ_flag
Ag1 N2 2.143(2) 1_655 ?
Ag1 N1 2.146(2) . ?
Ag2 N3 2.157(2) . ?
Ag2 N4 2.173(2) 1_455 ?
Ag2 O1 2.565(2) . ?
F1 C14 1.327(4) . ?
F2 C14 1.324(4) . ?
F3 C14 1.322(4) . ?
F4 C16 1.339(4) . ?
F5 C16 1.341(3) . ?
F6 C16 1.323(4) . ?
O1 C13 1.232(4) . ?
O2 C13 1.246(4) . ?
O3 C15 1.243(3) . ?
O4 C15 1.244(3) . ?
N1 C1 1.332(4) . ?
N1 C5 1.346(4) . ?
N2 C6 1.467(4) . ?
N2 Ag1 2.143(2) 1_455 ?
N2 H2A 0.9000 . ?
N2 H2B 0.9000 . ?
N3 C7 1.337(4) . ?
N3 C11 1.343(4) . ?
N4 C12 1.479(4) . ?
N4 Ag2 2.173(2) 1_655 ?
N4 H4A 0.9000 . ?
N4 H4B 0.9000 . ?
C1 C2 1.382(4) . ?
C1 H1 0.9300 . ?
C2 C3 1.392(4) . ?
C2 H2 0.9300 . ?
C3 C4 1.384(4) . ?
C3 C6 1.505(4) . ?
C4 C5 1.378(4) . ?
C4 H4 0.9300 . ?
C5 H5 0.9300 . ?
C6 H6A 0.9700 . ?
C6 H6B 0.9700 . ?
C7 C8 1.374(4) . ?
C7 H7 0.9300 . ?
C8 C9 1.400(4) . ?
C8 H8 0.9300 . ?
C9 C10 1.383(4) . ?
C9 C12 1.506(4) . ?
C10 C11 1.385(4) . ?
C10 H10 0.9300 . ?
C11 H11 0.9300 . ?
C12 H12A 0.9700 . ?
C12 H12B 0.9700 . ?
C13 C14 1.538(5) . ?
C15 C16 1.551(4) . ?
